data_4505528
loop_
_publ_author_name
'Zhang, Ying-Ming'
'Yang, Zi-Xin'
'Chen, Yong'
'Ding, Fei'
'Liu, Yu'

_publ_section_title
;
 Molecular Binding and Assembly Behavior of \b-Cyclodextrin with
 Piperazine and 1,4-Dioxane in Aqueous Solution and Solid State
;
_journal_issue 3
_journal_name_full 'Crystal Growth &amp; Design'
_journal_page_first 1370
_journal_paper_doi 10.1021/cg201446x
_journal_volume 12
_journal_year 2012
_chemical_formula_moiety 'C46 H106 N2 O48'
_chemical_formula_sum 'C46 H106 N2 O48'
_chemical_formula_weight 1455.33
_chemical_name_systematic
; 
 ? 
;
_space_group_IT_number 19
_symmetry_cell_setting orthorhombic
_symmetry_space_group_name_Hall 'P 2ac 2ab'
_symmetry_space_group_name_H-M 'P 21 21 21'
_atom_sites_solution_hydrogens geom
_atom_sites_solution_primary direct
_atom_sites_solution_secondary difmap
_audit_creation_method SHELXL-97
_cell_angle_alpha 90.00
_cell_angle_beta 90.00
_cell_angle_gamma 90.00
_cell_formula_units_Z 4
_cell_length_a 12.966(10)
_cell_length_b 19.274(14)
_cell_length_c 28.12(2)
_cell_measurement_reflns_used 13365
_cell_measurement_temperature 113(2)
_cell_measurement_theta_max 27.9
_cell_measurement_theta_min 1.4
_cell_volume 7027(9)
_computing_cell_refinement CrystalClear
_computing_data_collection CrystalClear
_computing_data_reduction CrystalClear
_computing_publication_material 'CrystalStructure 3.7.0'
_computing_structure_refinement 'SHELXL-97 (Sheldrick, 1997)'
_computing_structure_solution 'SHELXS-97 (Sheldrick, 1990)'
_diffrn_ambient_temperature 113(2)
_diffrn_detector_area_resol_mean 7.31
_diffrn_measured_fraction_theta_full 0.999
_diffrn_measured_fraction_theta_max 0.999
_diffrn_measurement_device_type 'Rigaku Saturn'
_diffrn_measurement_method \w
_diffrn_radiation_monochromator confocal
_diffrn_radiation_source 'rotating anode'
_diffrn_radiation_type MoK\a
_diffrn_radiation_wavelength 0.71070
_diffrn_reflns_av_R_equivalents 0.0516
_diffrn_reflns_av_sigmaI/netI 0.0433
_diffrn_reflns_limit_h_max 15
_diffrn_reflns_limit_h_min -15
_diffrn_reflns_limit_k_max 23
_diffrn_reflns_limit_k_min -21
_diffrn_reflns_limit_l_max 34
_diffrn_reflns_limit_l_min -32
_diffrn_reflns_number 51973
_diffrn_reflns_theta_full 26.00
_diffrn_reflns_theta_max 26.00
_diffrn_reflns_theta_min 1.28
_exptl_absorpt_coefficient_mu 0.125
_exptl_absorpt_correction_T_max 0.9755
_exptl_absorpt_correction_T_min 0.9588
_exptl_absorpt_correction_type multi-scan
_exptl_absorpt_process_details 'Jacobson, R. (1998) Private communication'
_exptl_crystal_colour colorless
_exptl_crystal_density_diffrn 1.375
_exptl_crystal_density_method 'not measured'
_exptl_crystal_description block
_exptl_crystal_F_000 3120
_exptl_crystal_size_max 0.34
_exptl_crystal_size_mid 0.32
_exptl_crystal_size_min 0.20
_refine_diff_density_max 0.773
_refine_diff_density_min -0.440
_refine_diff_density_rms 0.100
_refine_ls_abs_structure_details 'Flack H D (1983), Acta Cryst. A39, 876-881'
_refine_ls_abs_structure_Flack 0.0(14)
_refine_ls_extinction_method none
_refine_ls_goodness_of_fit_ref 1.213
_refine_ls_hydrogen_treatment mixed
_refine_ls_matrix_type full
_refine_ls_number_parameters 948
_refine_ls_number_reflns 13777
_refine_ls_number_restraints 12
_refine_ls_restrained_S_all 1.213
_refine_ls_R_factor_all 0.1211
_refine_ls_R_factor_gt 0.1062
_refine_ls_shift/su_max 0.007
_refine_ls_shift/su_mean 0.000
_refine_ls_structure_factor_coef Fsqd
_refine_ls_weighting_details 'calc w=1/[\s^2^(Fo^2^)+(0.2000P)^2^+0.0000P] where P=(Fo^2^+2Fc^2^)/3'
_refine_ls_weighting_scheme calc
_refine_ls_wR_factor_gt 0.3001
_refine_ls_wR_factor_ref 0.3203
_reflns_number_gt 10900
_reflns_number_total 13777
_reflns_threshold_expression >2sigma(I)
_cod_data_source_file cg201446x_si_002.cif
_cod_data_source_block shelxl
_cod_original_cell_volume 7028(9)
_cod_database_code 4505528

loop_
_symmetry_equiv_pos_as_xyz
'x, y, z'
'x+1/2, -y+1/2, -z'
'-x, y+1/2, -z+1/2'
'-x+1/2, -y, z+1/2'

loop_
_atom_site_label
_atom_site_type_symbol
_atom_site_fract_x
_atom_site_fract_y
_atom_site_fract_z
_atom_site_U_iso_or_equiv
_atom_site_adp_type
_atom_site_occupancy
_atom_site_symmetry_multiplicity
_atom_site_calc_flag
_atom_site_refinement_flags
N1 N 1.0469(3) 0.1428(2) -0.01777(15) 0.0512(10) Uani 1 1 d .
N2 N 1.2583(4) 0.1662(3) -0.04370(18) 0.0651(13) Uani 1 1 d .
H2B H 1.3078 0.1901 -0.0589 0.078 Uiso 1 1 d R
O1 O 0.7469(3) 0.09649(17) 0.05068(13) 0.0487(8) Uani 1 1 d .
O2 O 0.6310(3) -0.00539(18) 0.09431(13) 0.0531(8) Uani 1 1 d .
H2 H 0.5729 -0.0063 0.1075 0.080 Uiso 1 1 calc R
O3 O 0.5736(3) 0.07037(17) 0.17997(12) 0.0481(8) Uani 1 1 d .
H3 H 0.5313 0.1018 0.1868 0.072 Uiso 1 1 calc R
O4 O 0.8578(3) 0.1062(2) 0.11549(17) 0.0659(10) Uani 1 1 d .
O5 O 0.9294(6) 0.2583(4) 0.1112(4) 0.136(3) Uani 1 1 d .
H5 H 0.9307 0.3004 0.1188 0.203 Uiso 1 1 calc R
O6 O 0.6709(3) 0.20421(17) 0.18792(11) 0.0480(8) Uani 1 1 d .
O7 O 0.5119(5) 0.17401(18) 0.24766(14) 0.0725(13) Uani 1 1 d .
H7 H 0.4494 0.1829 0.2526 0.109 Uiso 1 1 calc R
O8 O 0.4331(6) 0.3168(2) 0.2553(2) 0.098(2) Uani 1 1 d .
H8 H 0.3973 0.3405 0.2365 0.148 Uiso 1 1 calc R
O9 O 0.7449(5) 0.2788(2) 0.24520(14) 0.0783(15) Uani 1 1 d .
O10 O 0.8910(6) 0.3807(4) 0.2151(4) 0.133(3) Uani 1 1 d .
H10 H 0.8868 0.3768 0.1855 0.200 Uiso 1 1 calc R
O11 O 0.5635(4) 0.41637(17) 0.20739(11) 0.0577(10) Uani 1 1 d .
O12 O 0.3541(4) 0.4428(2) 0.21598(15) 0.0703(12) Uani 1 1 d .
H12 H 0.2986 0.4585 0.2270 0.105 Uiso 1 1 calc R
O13 O 0.3386(4) 0.5447(2) 0.14081(15) 0.0642(11) Uani 1 1 d .
H13 H 0.3471 0.5634 0.1141 0.096 Uiso 1 1 calc R
O14 O 0.6032(4) 0.53363(18) 0.22360(13) 0.0610(11) Uani 1 1 d .
O15 O 0.6586(4) 0.6702(2) 0.19545(19) 0.0786(13) Uani 1 1 d .
H15 H 0.6798 0.7056 0.1809 0.118 Uiso 1 1 calc R
O16 O 0.5318(4) 0.58153(18) 0.09978(12) 0.0581(10) Uani 1 1 d .
O17 O 0.3543(4) 0.6420(3) 0.06414(17) 0.0786(13) Uani 1 1 d .
H17 H 0.3389 0.6737 0.0834 0.118 Uiso 1 1 calc R
O18 O 0.3938(4) 0.6144(3) -0.03361(19) 0.0855(14) Uani 1 1 d .
H18 H 0.4063 0.6493 -0.0505 0.128 Uiso 1 1 calc R
O19 O 0.6346(4) 0.6614(2) 0.05900(15) 0.0731(12) Uani 1 1 d .
O20 O 0.7759(7) 0.6907(4) -0.0176(2) 0.119(2) Uani 1 1 d .
H20 H 0.7671 0.6858 -0.0470 0.178 Uiso 1 1 calc R
O21 O 0.5953(4) 0.5679(2) -0.05488(14) 0.0673(11) Uani 1 1 d .
O22 O 0.4534(4) 0.5693(3) -0.1255(2) 0.0820(13) Uani 1 1 d .
H22 H 0.4153 0.5583 -0.1485 0.123 Uiso 1 1 calc R
O23 O 0.5270(4) 0.4509(4) -0.1829(2) 0.0948(17) Uani 1 1 d .
H23 H 0.4636 0.4505 -0.1768 0.142 Uiso 1 1 calc R
O24 O 0.7339(3) 0.5744(2) -0.10894(14) 0.0639(10) Uani 1 1 d .
O25 O 0.9129(3) 0.5163(2) -0.15237(12) 0.0530(8) Uani 1 1 d .
H25 H 0.9327 0.5575 -0.1489 0.079 Uiso 1 1 calc R
O26 O 0.7075(3) 0.3894(2) -0.14585(14) 0.0630(10) Uani 1 1 d .
O27 O 0.6125(5) 0.3217(3) -0.22231(18) 0.0839(14) Uani 1 1 d .
H27 H 0.6124 0.3651 -0.2197 0.126 Uiso 1 1 calc R
O28 O 0.6221(5) 0.1868(3) -0.1789(2) 0.0925(16) Uani 1 1 d .
H28 H 0.6619 0.1532 -0.1838 0.139 Uiso 1 1 calc R
O29 O 0.8608(4) 0.3283(3) -0.16034(16) 0.0759(13) Uani 1 1 d .
O30 O 0.9664(5) 0.2664(3) -0.0555(2) 0.1002(18) Uani 1 1 d .
H30 H 0.9777 0.3086 -0.0499 0.150 Uiso 1 1 calc R
O31 O 0.7524(3) 0.1789(2) -0.09469(14) 0.0611(9) Uani 1 1 d .
O32 O 0.5928(5) 0.0863(4) -0.10362(18) 0.110(2) Uani 1 1 d .
H32 H 0.6085 0.1171 -0.1235 0.165 Uiso 1 1 calc R
O33 O 0.5916(3) 0.0343(2) -0.00350(15) 0.0647(11) Uani 1 1 d .
H33 H 0.5373 0.0378 -0.0196 0.097 Uiso 1 1 calc R
O34 O 0.8674(3) 0.09242(19) -0.06808(13) 0.0530(8) Uani 1 1 d .
C1 C 0.7905(4) 0.0607(3) 0.08987(19) 0.0516(12) Uani 1 1 d .
H1 H 0.8303 0.0197 0.0782 0.062 Uiso 1 1 calc R
C2 C 0.7015(5) 0.0359(2) 0.12272(18) 0.0501(11) Uani 1 1 d .
H2A H 0.7312 0.0058 0.1482 0.060 Uiso 1 1 calc R
C3 C 0.6477(4) 0.0966(2) 0.14578(16) 0.0424(10) Uani 1 1 d .
H3A H 0.6100 0.1234 0.1207 0.051 Uiso 1 1 calc R
C4 C 0.7261(4) 0.1448(2) 0.16978(19) 0.0509(12) Uani 1 1 d .
H4 H 0.7611 0.1198 0.1965 0.061 Uiso 1 1 calc R
C5 C 0.8069(4) 0.1684(3) 0.1325(3) 0.0630(14) Uani 1 1 d .
H5A H 0.7706 0.1913 0.1054 0.076 Uiso 1 1 calc R
C6 C 0.8911(7) 0.2171(5) 0.1514(4) 0.104(3) Uani 1 1 d .
H6A H 0.8623 0.2481 0.1762 0.125 Uiso 1 1 calc R
H6B H 0.9480 0.1899 0.1656 0.125 Uiso 1 1 calc R
C7 C 0.6772(6) 0.2206(3) 0.23763(17) 0.0656(18) Uani 1 1 d .
H7A H 0.7063 0.1795 0.2547 0.079 Uiso 1 1 calc R
C8 C 0.5718(7) 0.2340(3) 0.25633(17) 0.071(2) Uani 1 1 d .
H8A H 0.5764 0.2415 0.2915 0.085 Uiso 1 1 calc R
C9 C 0.5286(6) 0.2998(3) 0.23339(19) 0.0626(16) Uani 1 1 d .
H9 H 0.5154 0.2900 0.1990 0.075 Uiso 1 1 calc R
C10 C 0.6028(6) 0.3617(3) 0.23686(17) 0.0665(18) Uani 1 1 d .
H10A H 0.6055 0.3781 0.2706 0.080 Uiso 1 1 calc R
C11 C 0.7104(6) 0.3412(3) 0.2211(2) 0.0705(19) Uani 1 1 d .
H11 H 0.7108 0.3332 0.1859 0.085 Uiso 1 1 calc R
C12 C 0.7924(11) 0.3966(4) 0.2340(4) 0.121(5) Uani 1 1 d .
H12A H 0.7698 0.4423 0.2216 0.145 Uiso 1 1 calc R
H12B H 0.7975 0.4002 0.2690 0.145 Uiso 1 1 calc R
C13 C 0.5301(5) 0.4796(2) 0.23012(16) 0.0537(14) Uani 1 1 d .
H13A H 0.5221 0.4707 0.2650 0.064 Uiso 1 1 calc R
C14 C 0.4267(6) 0.4988(3) 0.2100(2) 0.0630(16) Uani 1 1 d .
H14 H 0.4003 0.5399 0.2280 0.076 Uiso 1 1 calc R
C15 C 0.4355(5) 0.5191(3) 0.15799(18) 0.0533(12) Uani 1 1 d .
H15A H 0.4546 0.4769 0.1392 0.064 Uiso 1 1 calc R
C16 C 0.5192(5) 0.5731(2) 0.15138(17) 0.0515(12) Uani 1 1 d .
H16 H 0.4960 0.6181 0.1655 0.062 Uiso 1 1 calc R
C17 C 0.6205(5) 0.5521(3) 0.17343(19) 0.0582(14) Uani 1 1 d .
H17A H 0.6478 0.5105 0.1562 0.070 Uiso 1 1 calc R
C18 C 0.7048(6) 0.6085(3) 0.1746(3) 0.0711(16) Uani 1 1 d .
H18A H 0.7640 0.5928 0.1941 0.085 Uiso 1 1 calc R
H18B H 0.7296 0.6185 0.1421 0.085 Uiso 1 1 calc R
C19 C 0.5365(7) 0.6503(3) 0.0810(2) 0.0718(18) Uani 1 1 d .
H19 H 0.5252 0.6850 0.1069 0.086 Uiso 1 1 calc R
C20 C 0.4519(6) 0.6568(3) 0.0433(2) 0.0688(17) Uani 1 1 d .
H20A H 0.4513 0.7054 0.0309 0.083 Uiso 1 1 calc R
C21 C 0.4737(5) 0.6069(4) 0.0019(2) 0.0652(15) Uani 1 1 d .
H21 H 0.4717 0.5583 0.0143 0.078 Uiso 1 1 calc R
C22 C 0.5800(6) 0.6201(3) -0.0194(2) 0.0680(16) Uani 1 1 d .
H22A H 0.5837 0.6675 -0.0337 0.082 Uiso 1 1 calc R
C23 C 0.6599(6) 0.6124(4) 0.0214(2) 0.0686(16) Uani 1 1 d .
H23A H 0.6558 0.5642 0.0344 0.082 Uiso 1 1 calc R
C24 C 0.7707(7) 0.6262(5) 0.0045(3) 0.085(2) Uani 1 1 d .
H24A H 0.8182 0.6252 0.0320 0.102 Uiso 1 1 calc R
H24B H 0.7921 0.5896 -0.0181 0.102 Uiso 1 1 calc R
C25 C 0.6291(6) 0.5907(3) -0.1013(2) 0.0696(17) Uani 1 1 d .
H25A H 0.6207 0.6422 -0.1032 0.084 Uiso 1 1 calc R
C26 C 0.5609(5) 0.5575(4) -0.1383(2) 0.0670(15) Uani 1 1 d .
H26 H 0.5744 0.5805 -0.1696 0.080 Uiso 1 1 calc R
C27 C 0.5816(6) 0.4793(4) -0.1437(3) 0.0733(18) Uani 1 1 d .
H27A H 0.5567 0.4557 -0.1142 0.088 Uiso 1 1 calc R
C28 C 0.6957(5) 0.4651(3) -0.1486(2) 0.0603(14) Uani 1 1 d .
H28A H 0.7217 0.4827 -0.1798 0.072 Uiso 1 1 calc R
C29 C 0.7542(5) 0.5000(3) -0.10744(19) 0.0612(14) Uani 1 1 d .
H29 H 0.7272 0.4812 -0.0767 0.073 Uiso 1 1 calc R
C30 C 0.8711(5) 0.4911(4) -0.1081(2) 0.0650(15) Uani 1 1 d .
H30A H 0.9020 0.5171 -0.0813 0.078 Uiso 1 1 calc R
H30B H 0.8887 0.4415 -0.1042 0.078 Uiso 1 1 calc R
C31 C 0.7683(4) 0.3535(4) -0.18109(19) 0.0628(15) Uani 1 1 d .
H31 H 0.7857 0.3863 -0.2075 0.075 Uiso 1 1 calc R
C32 C 0.7020(5) 0.2945(4) -0.2007(2) 0.0704(17) Uani 1 1 d .
H32A H 0.7429 0.2699 -0.2257 0.084 Uiso 1 1 calc R
C33 C 0.6793(5) 0.2435(4) -0.1614(2) 0.0682(16) Uani 1 1 d .
H33A H 0.6359 0.2678 -0.1372 0.082 Uiso 1 1 calc R
C34 C 0.7773(5) 0.2193(4) -0.13685(19) 0.0622(14) Uani 1 1 d .
H34 H 0.8182 0.1900 -0.1593 0.075 Uiso 1 1 calc R
C35 C 0.8434(5) 0.2802(4) -0.1204(2) 0.0706(17) Uani 1 1 d .
H35 H 0.8070 0.3052 -0.0941 0.085 Uiso 1 1 calc R
C36 C 0.9507(5) 0.2572(5) -0.1030(2) 0.080(2) Uani 1 1 d .
H36A H 0.9602 0.2075 -0.1107 0.096 Uiso 1 1 calc R
H36B H 1.0037 0.2837 -0.1207 0.096 Uiso 1 1 calc R
C37 C 0.7785(5) 0.1073(3) -0.0962(2) 0.0669(16) Uani 1 1 d .
H37 H 0.7918 0.0933 -0.1299 0.080 Uiso 1 1 calc R
C38 C 0.6848(5) 0.0660(4) -0.0767(2) 0.076(2) Uani 1 1 d .
H38 H 0.6975 0.0153 -0.0816 0.091 Uiso 1 1 calc R
C39 C 0.6690(5) 0.0798(3) -0.02270(19) 0.0553(12) Uani 1 1 d .
H39 H 0.6444 0.1286 -0.0188 0.066 Uiso 1 1 calc R
C40 C 0.7693(4) 0.0721(3) 0.0043(2) 0.0534(12) Uani 1 1 d .
H40 H 0.7891 0.0220 0.0057 0.064 Uiso 1 1 calc R
C41 C 0.8551(4) 0.1135(2) -0.01943(19) 0.0477(11) Uani 1 1 d .
H41 H 0.8361 0.1637 -0.0188 0.057 Uiso 1 1 calc R
C42 C 0.9614(5) 0.1041(3) 0.0069(2) 0.0619(14) Uani 1 1 d .
H42A H 0.9549 0.1212 0.0400 0.074 Uiso 1 1 calc R
H42B H 0.9789 0.0542 0.0082 0.074 Uiso 1 1 calc R
C43 C 1.1019(5) 0.0986(4) -0.0531(3) 0.0767(19) Uani 1 1 d .
H43A H 1.0518 0.0804 -0.0766 0.092 Uiso 1 1 calc R
H43B H 1.1339 0.0586 -0.0367 0.092 Uiso 1 1 calc R
C44 C 1.1843(5) 0.1400(5) -0.0785(2) 0.0787(19) Uani 1 1 d .
H44A H 1.2201 0.1101 -0.1020 0.094 Uiso 1 1 calc R
H44B H 1.1523 0.1792 -0.0958 0.094 Uiso 1 1 calc R
C45 C 1.2072(5) 0.2123(4) -0.0085(2) 0.0716(17) Uani 1 1 d .
H45A H 1.1760 0.2526 -0.0249 0.086 Uiso 1 1 calc R
H45B H 1.2584 0.2297 0.0147 0.086 Uiso 1 1 calc R
C46 C 1.1234(5) 0.1708(4) 0.0172(2) 0.0655(16) Uani 1 1 d .
H46A H 1.1554 0.1320 0.0349 0.079 Uiso 1 1 calc R
H46B H 1.0877 0.2011 0.0404 0.079 Uiso 1 1 calc R
O35 O 0.4595(6) 0.8427(3) 0.14330(18) 0.0935(17) Uani 1 1 d .
O36 O 0.4888(4) 0.2185(3) 0.73059(17) 0.0828(14) Uani 1 1 d .
O37 O 0.1257(4) 0.6477(3) 0.9151(2) 0.0869(14) Uani 1 1 d .
O38 O 0.3777(5) 0.2870(4) 0.6598(2) 0.0997(17) Uani 1 1 d .
O39 O 0.2992(5) 0.7599(3) 0.1111(3) 0.1014(18) Uani 1 1 d .
O40 O 0.8671(6) 0.8654(5) 0.1925(3) 0.128(3) Uani 1 1 d .
O41 O 0.9213(6) 0.3929(5) -0.0124(3) 0.127(2) Uani 1 1 d .
O42 O 0.5164(9) 0.8318(6) 0.9161(4) 0.159(4) Uani 1 1 d .
O43 O 0.6683(9) 0.9183(5) 0.8040(4) 0.101(4) Uani 0.50 1 d P
O44 O 0.8523(9) 0.7550(5) 0.0684(5) 0.092(3) Uani 0.50 1 d P
O45 O 0.6584(7) 0.8858(4) 0.9852(3) 0.064(2) Uani 0.50 1 d P
O46 O 0.8235(12) 0.9979(6) 0.2348(4) 0.106(4) Uani 0.50 1 d P
O47 O 0.271(2) 0.7190(11) 0.8410(11) 0.207(16) Uani 0.50 1 d P
O48 O 0.6756(10) 0.8135(7) 0.9937(6) 0.113(4) Uani 0.50 1 d P
O49 O 0.9572(10) 0.5306(6) 0.1170(4) 0.092(3) Uani 0.50 1 d P
O50 O 0.2075(19) 0.7095(9) 0.8372(8) 0.149(9) Uani 0.50 1 d P
O51 O 0.8742(14) 0.4613(9) 0.0183(7) 0.137(6) Uani 0.50 1 d P
O52 O 0.9759(14) 0.4866(10) 0.1516(9) 0.157(7) Uani 0.50 1 d P
O53 O 0.9886(18) 0.5059(10) 0.2173(5) 0.160(8) Uani 0.50 1 d P
O54 O 0.8292(15) 0.9276(12) 0.2721(8) 0.079(5) Uani 0.25 1 d PU
O55 O 0.8165(19) 0.9062(12) 0.2237(8) 0.089(6) Uani 0.25 1 d PU

loop_
_atom_site_aniso_label
_atom_site_aniso_U_11
_atom_site_aniso_U_22
_atom_site_aniso_U_33
_atom_site_aniso_U_23
_atom_site_aniso_U_13
_atom_site_aniso_U_12
N1 0.049(2) 0.058(3) 0.047(2) -0.0005(19) 0.0014(18) -0.0072(19)
N2 0.046(2) 0.091(4) 0.058(3) 0.016(3) -0.001(2) -0.009(2)
O1 0.0467(17) 0.0405(16) 0.0590(19) 0.0031(15) 0.0068(15) 0.0019(14)
O2 0.068(2) 0.0399(17) 0.0518(19) -0.0072(15) 0.0084(17) -0.0068(16)
O3 0.064(2) 0.0389(16) 0.0408(16) 0.0038(14) 0.0069(15) -0.0030(15)
O4 0.0443(18) 0.063(2) 0.090(3) -0.014(2) -0.0116(19) -0.0001(17)
O5 0.086(4) 0.116(5) 0.205(9) 0.028(6) -0.033(5) -0.039(4)
O6 0.072(2) 0.0365(16) 0.0358(16) 0.0008(13) -0.0169(15) -0.0012(15)
O7 0.145(4) 0.0333(17) 0.0392(18) 0.0037(14) 0.011(2) -0.008(2)
O8 0.161(5) 0.037(2) 0.098(4) -0.002(2) 0.093(4) -0.002(2)
O9 0.134(4) 0.045(2) 0.056(2) 0.0003(17) -0.049(3) -0.010(2)
O10 0.116(5) 0.081(4) 0.202(8) 0.032(5) -0.066(6) -0.041(4)
O11 0.108(3) 0.0294(16) 0.0357(16) -0.0038(13) 0.0094(18) -0.0027(17)
O12 0.106(3) 0.050(2) 0.055(2) -0.0033(17) 0.024(2) -0.025(2)
O13 0.082(3) 0.052(2) 0.059(2) -0.0050(17) 0.025(2) 0.0049(19)
O14 0.107(3) 0.0348(17) 0.0414(17) 0.0017(14) 0.0054(19) -0.0190(19)
O15 0.099(3) 0.050(2) 0.086(3) -0.006(2) 0.015(3) -0.021(2)
O16 0.094(3) 0.0348(16) 0.0455(18) 0.0039(14) 0.0236(18) 0.0029(17)
O17 0.092(3) 0.074(3) 0.069(3) -0.008(2) 0.018(2) 0.030(3)
O18 0.087(3) 0.083(3) 0.086(3) -0.012(3) 0.007(3) 0.012(3)
O19 0.104(3) 0.054(2) 0.061(2) 0.0106(19) 0.014(2) -0.009(2)
O20 0.147(6) 0.105(5) 0.103(4) 0.003(4) 0.015(5) -0.050(4)
O21 0.096(3) 0.051(2) 0.055(2) 0.0062(17) 0.021(2) -0.002(2)
O22 0.073(3) 0.086(3) 0.087(3) 0.005(3) 0.023(2) 0.001(3)
O23 0.062(3) 0.113(4) 0.110(4) -0.030(3) 0.003(3) 0.006(3)
O24 0.074(3) 0.063(2) 0.054(2) 0.0140(18) 0.0151(19) -0.007(2)
O25 0.062(2) 0.053(2) 0.0440(17) 0.0090(15) 0.0052(16) 0.0016(17)
O26 0.064(2) 0.067(2) 0.058(2) 0.0055(18) 0.0242(18) 0.0020(19)
O27 0.103(4) 0.088(3) 0.061(2) 0.002(2) -0.013(2) 0.021(3)
O28 0.094(4) 0.082(3) 0.101(4) -0.026(3) -0.034(3) 0.010(3)
O29 0.066(2) 0.096(3) 0.066(2) 0.039(2) 0.019(2) 0.007(2)
O30 0.080(3) 0.088(4) 0.132(5) -0.028(3) -0.027(3) 0.010(3)
O31 0.058(2) 0.068(2) 0.057(2) 0.0086(18) 0.0107(18) -0.0078(19)
O32 0.089(4) 0.177(7) 0.063(3) 0.006(3) 0.001(3) -0.061(4)
O33 0.057(2) 0.074(3) 0.063(2) -0.009(2) 0.0106(18) -0.023(2)
O34 0.056(2) 0.0480(19) 0.0548(19) -0.0105(16) 0.0130(16) -0.0086(16)
C1 0.051(3) 0.044(3) 0.060(3) -0.007(2) -0.002(2) 0.014(2)
C2 0.070(3) 0.032(2) 0.048(3) 0.0027(19) -0.004(2) 0.003(2)
C3 0.046(2) 0.040(2) 0.041(2) 0.0096(18) -0.0045(18) -0.0007(19)
C4 0.065(3) 0.035(2) 0.052(3) -0.003(2) -0.019(2) 0.000(2)
C5 0.044(3) 0.052(3) 0.093(4) -0.006(3) -0.009(3) -0.008(2)
C6 0.076(5) 0.093(6) 0.142(8) -0.042(6) -0.019(5) -0.025(4)
C7 0.130(6) 0.040(3) 0.027(2) 0.0012(18) -0.028(3) -0.005(3)
C8 0.149(7) 0.035(2) 0.029(2) -0.0044(19) 0.003(3) -0.015(3)
C9 0.114(5) 0.031(2) 0.043(3) -0.0017(19) 0.022(3) -0.006(3)
C10 0.135(6) 0.037(3) 0.027(2) -0.0019(18) -0.008(3) -0.009(3)
C11 0.119(6) 0.039(3) 0.054(3) 0.005(2) -0.033(3) -0.016(3)
C12 0.190(12) 0.052(4) 0.120(7) 0.004(4) -0.094(8) -0.033(6)
C13 0.093(4) 0.036(2) 0.033(2) -0.0082(18) 0.019(2) -0.010(2)
C14 0.100(5) 0.041(3) 0.049(3) -0.012(2) 0.025(3) -0.017(3)
C15 0.070(3) 0.043(3) 0.046(3) -0.006(2) 0.006(2) 0.003(2)
C16 0.086(4) 0.031(2) 0.037(2) -0.0024(18) 0.017(2) 0.004(2)
C17 0.093(4) 0.037(2) 0.045(3) -0.002(2) 0.019(3) -0.002(3)
C18 0.088(4) 0.054(3) 0.071(4) 0.011(3) 0.011(3) -0.003(3)
C19 0.123(6) 0.039(3) 0.053(3) 0.009(2) 0.019(3) -0.001(3)
C20 0.099(5) 0.047(3) 0.060(3) -0.001(3) 0.022(3) 0.011(3)
C21 0.066(3) 0.064(3) 0.065(3) -0.001(3) 0.009(3) 0.012(3)
C22 0.083(4) 0.049(3) 0.071(4) 0.008(3) 0.026(3) -0.006(3)
C23 0.090(4) 0.063(4) 0.053(3) 0.009(3) 0.013(3) -0.007(3)
C24 0.093(5) 0.097(5) 0.064(4) 0.008(4) 0.012(4) -0.017(4)
C25 0.081(4) 0.054(3) 0.073(4) 0.009(3) 0.035(3) -0.007(3)
C26 0.063(3) 0.072(4) 0.065(3) 0.006(3) 0.015(3) 0.009(3)
C27 0.081(4) 0.066(4) 0.073(4) 0.004(3) 0.026(3) 0.004(3)
C28 0.062(3) 0.070(3) 0.049(3) 0.012(3) 0.016(2) -0.001(3)
C29 0.075(4) 0.063(3) 0.045(3) 0.020(2) 0.014(3) -0.007(3)
C30 0.077(4) 0.074(4) 0.044(3) 0.016(3) -0.003(3) -0.017(3)
C31 0.051(3) 0.090(4) 0.047(3) 0.014(3) 0.016(2) 0.015(3)
C32 0.078(4) 0.084(4) 0.049(3) 0.000(3) -0.002(3) 0.025(3)
C33 0.056(3) 0.088(4) 0.061(3) -0.002(3) 0.009(3) 0.011(3)
C34 0.063(3) 0.077(4) 0.047(3) 0.010(3) 0.015(2) 0.001(3)
C35 0.058(3) 0.090(4) 0.063(3) 0.028(3) 0.007(3) -0.012(3)
C36 0.066(4) 0.117(6) 0.057(3) 0.035(4) -0.007(3) -0.033(4)
C37 0.079(4) 0.058(3) 0.064(3) -0.008(3) 0.024(3) -0.018(3)
C38 0.076(4) 0.097(5) 0.055(3) -0.020(3) 0.012(3) -0.043(4)
C39 0.059(3) 0.054(3) 0.053(3) -0.004(2) 0.011(2) -0.012(2)
C40 0.056(3) 0.038(2) 0.066(3) -0.008(2) 0.015(2) -0.005(2)
C41 0.041(2) 0.035(2) 0.067(3) -0.003(2) 0.010(2) -0.0055(18)
C42 0.060(3) 0.044(3) 0.081(4) 0.010(3) 0.015(3) -0.008(2)
C43 0.063(3) 0.096(5) 0.070(4) -0.019(4) 0.013(3) -0.011(3)
C44 0.062(4) 0.114(6) 0.060(3) 0.008(4) -0.008(3) -0.001(4)
C45 0.060(3) 0.095(5) 0.060(3) 0.013(3) -0.020(3) -0.025(3)
C46 0.061(3) 0.087(4) 0.049(3) 0.009(3) -0.014(2) -0.018(3)
O35 0.143(5) 0.064(3) 0.074(3) 0.007(2) 0.021(3) 0.015(3)
O36 0.068(3) 0.113(4) 0.067(3) -0.006(3) 0.007(2) 0.001(3)
O37 0.089(3) 0.066(3) 0.106(4) 0.005(3) -0.005(3) 0.004(3)
O38 0.099(4) 0.106(4) 0.094(4) 0.017(3) -0.013(3) 0.008(3)
O39 0.106(4) 0.070(3) 0.128(5) -0.012(3) 0.012(4) 0.022(3)
O40 0.117(5) 0.148(6) 0.118(5) 0.041(5) 0.007(4) -0.005(5)
O41 0.110(5) 0.140(7) 0.131(6) 0.002(5) 0.003(4) -0.005(5)
O42 0.179(8) 0.172(8) 0.127(6) -0.038(6) 0.025(6) -0.025(7)
O43 0.111(8) 0.077(6) 0.114(8) 0.031(5) -0.082(7) -0.055(6)
O44 0.092(7) 0.047(5) 0.136(9) -0.023(5) 0.003(6) -0.033(5)
O45 0.077(5) 0.062(5) 0.053(4) -0.014(4) 0.011(4) -0.013(4)
O46 0.145(11) 0.087(7) 0.084(7) 0.022(6) 0.013(7) 0.005(8)
O47 0.25(3) 0.092(11) 0.28(3) 0.022(15) -0.22(3) 0.013(15)
O48 0.091(8) 0.102(9) 0.145(11) 0.011(8) 0.038(8) -0.022(7)
O49 0.109(8) 0.070(6) 0.096(7) 0.006(6) 0.016(6) 0.040(6)
O50 0.182(18) 0.076(9) 0.189(19) 0.063(12) 0.080(16) 0.051(12)
O51 0.126(11) 0.118(12) 0.165(15) 0.046(11) -0.022(11) -0.016(10)
O52 0.115(11) 0.118(12) 0.24(2) -0.043(15) 0.005(13) 0.003(10)
O53 0.24(2) 0.149(13) 0.096(9) -0.015(9) 0.038(11) -0.125(15)
O54 0.063(8) 0.090(9) 0.084(8) 0.006(7) -0.008(7) -0.009(7)
O55 0.093(9) 0.096(9) 0.078(8) -0.016(8) 0.013(7) 0.005(8)

loop_
_atom_type_symbol
_atom_type_description
_atom_type_scat_dispersion_real
_atom_type_scat_dispersion_imag
_atom_type_scat_source
C C 0.0033 0.0016 'International Tables Vol C Tables 4.2.6.8 and 6.1.1.4'
H H 0.0000 0.0000 'International Tables Vol C Tables 4.2.6.8 and 6.1.1.4'
N N 0.0061 0.0033 'International Tables Vol C Tables 4.2.6.8 and 6.1.1.4'
O O 0.0106 0.0060 'International Tables Vol C Tables 4.2.6.8 and 6.1.1.4'

loop_
_geom_angle_atom_site_label_1
_geom_angle_atom_site_label_2
_geom_angle_atom_site_label_3
_geom_angle
C43 N1 C46 109.1(5)
C43 N1 C42 112.1(5)
C46 N1 C42 111.3(4)
C44 N2 C45 111.1(5)
C44 N2 H2B 109.1
C45 N2 H2B 109.2
C40 O1 C1 118.2(4)
C2 O2 H2 109.5
C3 O3 H3 109.5
C1 O4 C5 113.3(4)
C6 O5 H5 109.5
C7 O6 C4 119.3(4)
C8 O7 H7 109.5
C9 O8 H8 109.5
C7 O9 C11 112.9(4)
C12 O10 H10 109.5
C10 O11 C13 118.1(4)
C14 O12 H12 109.5
C15 O13 H13 109.5
C13 O14 C17 113.7(4)
C18 O15 H15 109.5
C19 O16 C16 118.2(4)
C20 O17 H17 109.5
C21 O18 H18 109.5
C19 O19 C23 114.7(5)
C24 O20 H20 109.5
C22 O21 C25 117.2(4)
C26 O22 H22 109.5
C27 O23 H23 109.5
C25 O24 C29 112.9(5)
C30 O25 H25 109.5
C31 O26 C28 119.8(4)
C32 O27 H27 109.5
C33 O28 H28 109.5
C31 O29 C35 113.5(4)
C36 O30 H30 109.5
C37 O31 C34 116.2(5)
C38 O32 H32 109.5
C39 O33 H33 109.5
C37 O34 C41 112.4(4)
O1 C1 O4 109.7(4)
O1 C1 C2 108.4(4)
O4 C1 C2 110.0(4)
O1 C1 H1 109.6
O4 C1 H1 109.6
C2 C1 H1 109.6
O2 C2 C3 111.8(4)
O2 C2 C1 108.0(4)
C3 C2 C1 111.1(4)
O2 C2 H2A 108.6
C3 C2 H2A 108.6
C1 C2 H2A 108.6
O3 C3 C2 108.7(4)
O3 C3 C4 111.0(4)
C2 C3 C4 110.6(4)
O3 C3 H3A 108.8
C2 C3 H3A 108.8
C4 C3 H3A 108.8
O6 C4 C3 107.9(4)
O6 C4 C5 109.9(4)
C3 C4 C5 109.1(4)
O6 C4 H4 109.9
C3 C4 H4 109.9
C5 C4 H4 109.9
O4 C5 C6 107.3(5)
O4 C5 C4 106.7(5)
C6 C5 C4 115.2(6)
O4 C5 H5A 109.2
C6 C5 H5A 109.2
C4 C5 H5A 109.2
O5 C6 C5 107.7(8)
O5 C6 H6A 110.2
C5 C6 H6A 110.2
O5 C6 H6B 110.2
C5 C6 H6B 110.2
H6A C6 H6B 108.5
O6 C7 O9 110.5(5)
O6 C7 C8 109.3(5)
O9 C7 C8 111.8(5)
O6 C7 H7A 108.4
O9 C7 H7A 108.4
C8 C7 H7A 108.4
O7 C8 C7 107.5(5)
O7 C8 C9 113.8(6)
C7 C8 C9 109.4(5)
O7 C8 H8A 108.7
C7 C8 H8A 108.7
C9 C8 H8A 108.7
O8 C9 C8 109.1(5)
O8 C9 C10 109.9(5)
C8 C9 C10 112.8(6)
O8 C9 H9 108.3
C8 C9 H9 108.3
C10 C9 H9 108.3
O11 C10 C11 110.4(5)
O11 C10 C9 108.2(5)
C11 C10 C9 110.9(5)
O11 C10 H10A 109.1
C11 C10 H10A 109.1
C9 C10 H10A 109.1
O9 C11 C10 111.2(6)
O9 C11 C12 104.5(5)
C10 C11 C12 112.5(7)
O9 C11 H11 109.5
C10 C11 H11 109.5
C12 C11 H11 109.5
O10 C12 C11 112.4(8)
O10 C12 H12A 109.1
C11 C12 H12A 109.1
O10 C12 H12B 109.1
C11 C12 H12B 109.1
H12A C12 H12B 107.9
O14 C13 O11 111.2(4)
O14 C13 C14 111.5(4)
O11 C13 C14 108.0(4)
O14 C13 H13A 108.7
O11 C13 H13A 108.7
C14 C13 H13A 108.7
O12 C14 C13 110.7(5)
O12 C14 C15 110.8(5)
C13 C14 C15 111.1(5)
O12 C14 H14 108.0
C13 C14 H14 108.0
C15 C14 H14 108.0
O13 C15 C16 110.5(4)
O13 C15 C14 110.3(5)
C16 C15 C14 110.5(5)
O13 C15 H15A 108.5
C16 C15 H15A 108.5
C14 C15 H15A 108.5
O16 C16 C17 109.8(4)
O16 C16 C15 106.0(4)
C17 C16 C15 112.8(4)
O16 C16 H16 109.4
C17 C16 H16 109.4
C15 C16 H16 109.4
O14 C17 C16 109.0(5)
O14 C17 C18 104.9(5)
C16 C17 C18 115.9(5)
O14 C17 H17A 108.9
C16 C17 H17A 108.9
C18 C17 H17A 108.9
O15 C18 C17 107.1(5)
O15 C18 H18A 110.3
C17 C18 H18A 110.3
O15 C18 H18B 110.3
C17 C18 H18B 110.3
H18A C18 H18B 108.5
O16 C19 O19 109.8(6)
O16 C19 C20 107.5(6)
O19 C19 C20 109.0(5)
O16 C19 H19 110.2
O19 C19 H19 110.2
C20 C19 H19 110.2
O17 C20 C21 110.6(6)
O17 C20 C19 109.6(5)
C21 C20 C19 110.0(5)
O17 C20 H20A 108.9
C21 C20 H20A 108.9
C19 C20 H20A 108.9
O18 C21 C22 111.1(5)
O18 C21 C20 109.2(5)
C22 C21 C20 111.0(6)
O18 C21 H21 108.5
C22 C21 H21 108.5
C20 C21 H21 108.5
O21 C22 C21 106.3(5)
O21 C22 C23 110.8(6)
C21 C22 C23 107.3(5)
O21 C22 H22A 110.8
C21 C22 H22A 110.8
C23 C22 H22A 110.8
O19 C23 C24 108.8(6)
O19 C23 C22 108.9(6)
C24 C23 C22 112.3(5)
O19 C23 H23A 108.9
C24 C23 H23A 108.9
C22 C23 H23A 108.9
O20 C24 C23 109.8(8)
O20 C24 H24A 109.7
C23 C24 H24A 109.7
O20 C24 H24B 109.7
C23 C24 H24B 109.7
H24A C24 H24B 108.2
O24 C25 O21 111.2(6)
O24 C25 C26 111.4(5)
O21 C25 C26 108.4(5)
O24 C25 H25A 108.6
O21 C25 H25A 108.6
C26 C25 H25A 108.6
O22 C26 C25 108.9(5)
O22 C26 C27 110.1(6)
C25 C26 C27 112.4(6)
O22 C26 H26 108.4
C25 C26 H26 108.4
C27 C26 H26 108.4
O23 C27 C28 110.4(5)
O23 C27 C26 111.5(6)
C28 C27 C26 110.9(6)
O23 C27 H27A 108.0
C28 C27 H27A 108.0
C26 C27 H27A 108.0
O26 C28 C27 106.1(5)
O26 C28 C29 110.1(5)
C27 C28 C29 109.6(5)
O26 C28 H28A 110.3
C27 C28 H28A 110.3
C29 C28 H28A 110.3
O24 C29 C30 106.8(5)
O24 C29 C28 108.6(5)
C30 C29 C28 115.6(5)
O24 C29 H29 108.6
C30 C29 H29 108.6
C28 C29 H29 108.6
O25 C30 C29 110.3(5)
O25 C30 H30A 109.6
C29 C30 H30A 109.6
O25 C30 H30B 109.6
C29 C30 H30B 109.6
H30A C30 H30B 108.1
O29 C31 O26 110.1(5)
O29 C31 C32 111.6(6)
O26 C31 C32 107.3(5)
O29 C31 H31 109.3
O26 C31 H31 109.3
C32 C31 H31 109.3
O27 C32 C33 113.3(6)
O27 C32 C31 110.0(6)
C33 C32 C31 109.3(5)
O27 C32 H32A 108.0
C33 C32 H32A 108.0
C31 C32 H32A 108.0
O28 C33 C32 110.7(6)
O28 C33 C34 111.1(6)
C32 C33 C34 111.7(5)
O28 C33 H33A 107.7
C32 C33 H33A 107.7
C34 C33 H33A 107.7
O31 C34 C33 110.4(5)
O31 C34 C35 106.8(5)
C33 C34 C35 111.8(6)
O31 C34 H34 109.2
C33 C34 H34 109.2
C35 C34 H34 109.2
O29 C35 C34 109.8(5)
O29 C35 C36 106.5(5)
C34 C35 C36 112.5(6)
O29 C35 H35 109.3
C34 C35 H35 109.3
C36 C35 H35 109.3
O30 C36 C35 114.1(7)
O30 C36 H36A 108.7
C35 C36 H36A 108.7
O30 C36 H36B 108.7
C35 C36 H36B 108.7
H36A C36 H36B 107.6
O31 C37 O34 111.7(5)
O31 C37 C38 107.5(5)
O34 C37 C38 109.4(5)
O31 C37 H37 109.4
O34 C37 H37 109.4
C38 C37 H37 109.4
O32 C38 C37 108.5(6)
O32 C38 C39 110.5(6)
C37 C38 C39 111.2(5)
O32 C38 H38 108.9
C37 C38 H38 108.9
C39 C38 H38 108.9
O33 C39 C40 110.6(5)
O33 C39 C38 110.8(5)
C40 C39 C38 111.1(5)
O33 C39 H39 108.1
C40 C39 H39 108.1
C38 C39 H39 108.1
O1 C40 C39 104.7(4)
O1 C40 C41 112.3(4)
C39 C40 C41 110.9(5)
O1 C40 H40 109.6
C39 C40 H40 109.6
C41 C40 H40 109.6
O34 C41 C40 110.5(4)
O34 C41 C42 108.6(4)
C40 C41 C42 111.9(4)
O34 C41 H41 108.6
C40 C41 H41 108.6
C42 C41 H41 108.6
N1 C42 C41 111.8(5)
N1 C42 H42A 109.3
C41 C42 H42A 109.3
N1 C42 H42B 109.3
C41 C42 H42B 109.3
H42A C42 H42B 107.9
N1 C43 C44 110.6(6)
N1 C43 H43A 109.5
C44 C43 H43A 109.5
N1 C43 H43B 109.5
C44 C43 H43B 109.5
H43A C43 H43B 108.1
N2 C44 C43 109.2(5)
N2 C44 H44A 109.8
C43 C44 H44A 109.8
N2 C44 H44B 109.8
C43 C44 H44B 109.8
H44A C44 H44B 108.3
N2 C45 C46 108.6(6)
N2 C45 H45A 110.0
C46 C45 H45A 110.0
N2 C45 H45B 110.0
C46 C45 H45B 110.0
H45A C45 H45B 108.4
N1 C46 C45 110.3(5)
N1 C46 H46A 109.6
C45 C46 H46A 109.6
N1 C46 H46B 109.6
C45 C46 H46B 109.6
H46A C46 H46B 108.1
O54 O46 O55 48.1(11)
O55 O54 O46 69.0(14)
O40 O55 O54 137(2)
O40 O55 O46 131.5(17)
O54 O55 O46 62.9(13)

loop_
_geom_bond_atom_site_label_1
_geom_bond_atom_site_label_2
_geom_bond_distance
N1 C43 1.490(8)
N1 C46 1.498(7)
N1 C42 1.506(7)
N2 C44 1.462(9)
N2 C45 1.486(10)
N2 H2B 0.8999
O1 C40 1.416(7)
O1 C1 1.418(6)
O2 C2 1.452(7)
O2 H2 0.8400
O3 C3 1.450(6)
O3 H3 0.8400
O4 C1 1.431(7)
O4 C5 1.450(8)
O5 C6 1.468(14)
O5 H5 0.8400
O6 C7 1.435(6)
O6 C4 1.444(6)
O7 C8 1.414(8)
O7 H7 0.8400
O8 C9 1.421(9)
O8 H8 0.8400
O9 C7 1.440(8)
O9 C11 1.451(7)
O10 C12 1.417(17)
O10 H10 0.8400
O11 C10 1.434(7)
O11 C13 1.443(6)
O12 C14 1.441(7)
O12 H12 0.8400
O13 C15 1.434(8)
O13 H13 0.8400
O14 C13 1.420(6)
O14 C17 1.473(6)
O15 C18 1.454(8)
O15 H15 0.8400
O16 C19 1.428(6)
O16 C16 1.469(6)
O17 C20 1.424(9)
O17 H17 0.8400
O18 C21 1.446(9)
O18 H18 0.8400
O19 C19 1.429(9)
O19 C23 1.456(8)
O20 C24 1.390(11)
O20 H20 0.8400
O21 C22 1.433(8)
O21 C25 1.446(7)
O22 C26 1.457(8)
O22 H22 0.8400
O23 C27 1.420(10)
O23 H23 0.8400
O24 C25 1.411(9)
O24 C29 1.458(8)
O25 C30 1.441(6)
O25 H25 0.8400
O26 C31 1.443(7)
O26 C28 1.469(8)
O27 C32 1.411(8)
O27 H27 0.8400
O28 C33 1.409(9)
O28 H28 0.8400
O29 C31 1.420(7)
O29 C35 1.474(7)
O30 C36 1.365(9)
O30 H30 0.8400
O31 C37 1.423(8)
O31 C34 1.454(7)
O32 C38 1.467(10)
O32 H32 0.8400
O33 C39 1.437(7)
O33 H33 0.8400
O34 C37 1.428(9)
O34 C41 1.436(6)
C1 C2 1.554(8)
C1 H1 1.0000
C2 C3 1.509(7)
C2 H2A 1.0000
C3 C4 1.532(7)
C3 H3A 1.0000
C4 C5 1.551(9)
C4 H4 1.0000
C5 C6 1.536(9)
C5 H5A 1.0000
C6 H6A 0.9900
C6 H6B 0.9900
C7 C8 1.487(11)
C7 H7A 1.0000
C8 C9 1.529(9)
C8 H8A 1.0000
C9 C10 1.535(9)
C9 H9 1.0000
C10 C11 1.517(11)
C10 H10A 1.0000
C11 C12 1.550(10)
C11 H11 1.0000
C12 H12A 0.9900
C12 H12B 0.9900
C13 C14 1.502(10)
C13 H13A 1.0000
C14 C15 1.517(8)
C14 H14 1.0000
C15 C16 1.515(8)
C15 H15A 1.0000
C16 C17 1.508(9)
C16 H16 1.0000
C17 C18 1.542(9)
C17 H17A 1.0000
C18 H18A 0.9900
C18 H18B 0.9900
C19 C20 1.531(11)
C19 H19 1.0000
C20 C21 1.535(9)
C20 H20A 1.0000
C21 C22 1.524(9)
C21 H21 1.0000
C22 C23 1.552(11)
C22 H22A 1.0000
C23 C24 1.536(11)
C23 H23A 1.0000
C24 H24A 0.9900
C24 H24B 0.9900
C25 C26 1.508(10)
C25 H25A 1.0000
C26 C27 1.539(10)
C26 H26 1.0000
C27 C28 1.511(10)
C27 H27A 1.0000
C28 C29 1.537(9)
C28 H28A 1.0000
C29 C30 1.526(10)
C29 H29 1.0000
C30 H30A 0.9900
C30 H30B 0.9900
C31 C32 1.527(10)
C31 H31 1.0000
C32 C33 1.508(10)
C32 H32A 1.0000
C33 C34 1.520(9)
C33 H33A 1.0000
C34 C35 1.525(10)
C34 H34 1.0000
C35 C36 1.539(10)
C35 H35 1.0000
C36 H36A 0.9900
C36 H36B 0.9900
C37 C38 1.552(8)
C37 H37 1.0000
C38 C39 1.555(8)
C38 H38 1.0000
C39 C40 1.513(9)
C39 H39 1.0000
C40 C41 1.523(7)
C40 H40 1.0000
C41 C42 1.575(9)
C41 H41 1.0000
C42 H42A 0.9900
C42 H42B 0.9900
C43 C44 1.513(10)
C43 H43A 0.9900
C43 H43B 0.9900
C44 H44A 0.9900
C44 H44B 0.9900
C45 C46 1.530(9)
C45 H45A 0.9900
C45 H45B 0.9900
C46 H46A 0.9900
C46 H46B 0.9900
O40 O55 1.35(2)
O41 O51 1.69(2)
O45 O48 1.431(17)
O46 O54 1.71(2)
O46 O55 1.80(3)
O47 O50 0.85(3)
O49 O52 1.31(3)
O54 O55 1.43(3)

loop_
_geom_torsion_atom_site_label_1
_geom_torsion_atom_site_label_2
_geom_torsion_atom_site_label_3
_geom_torsion_atom_site_label_4
_geom_torsion
C40 O1 C1 O4 117.5(4)
C40 O1 C1 C2 -122.4(4)
C5 O4 C1 O1 57.9(6)
C5 O4 C1 C2 -61.3(6)
O1 C1 C2 O2 55.6(5)
O4 C1 C2 O2 175.5(4)
O1 C1 C2 C3 -67.3(5)
O4 C1 C2 C3 52.6(5)
O2 C2 C3 O3 65.7(5)
C1 C2 C3 O3 -173.6(4)
O2 C2 C3 C4 -172.2(4)
C1 C2 C3 C4 -51.5(5)
C7 O6 C4 C3 122.8(5)
C7 O6 C4 C5 -118.3(5)
O3 C3 C4 O6 -63.6(5)
C2 C3 C4 O6 175.7(4)
O3 C3 C4 C5 177.0(4)
C2 C3 C4 C5 56.3(5)
C1 O4 C5 C6 -170.5(6)
C1 O4 C5 C4 65.5(6)
O6 C4 C5 O4 -179.2(4)
C3 C4 C5 O4 -61.0(5)
O6 C4 C5 C6 61.9(7)
C3 C4 C5 C6 -180.0(6)
O4 C5 C6 O5 86.7(8)
C4 C5 C6 O5 -154.6(7)
C4 O6 C7 O9 104.0(5)
C4 O6 C7 C8 -132.6(5)
C11 O9 C7 O6 60.3(7)
C11 O9 C7 C8 -61.6(6)
O6 C7 C8 O7 57.9(5)
O9 C7 C8 O7 -179.4(4)
O6 C7 C8 C9 -66.2(5)
O9 C7 C8 C9 56.5(5)
O7 C8 C9 O8 66.3(6)
C7 C8 C9 O8 -173.4(5)
O7 C8 C9 C10 -171.3(5)
C7 C8 C9 C10 -51.0(6)
C13 O11 C10 C11 -124.0(5)
C13 O11 C10 C9 114.6(5)
O8 C9 C10 O11 -68.1(6)
C8 C9 C10 O11 170.0(4)
O8 C9 C10 C11 170.7(5)
C8 C9 C10 C11 48.8(6)
C7 O9 C11 C10 58.0(6)
C7 O9 C11 C12 179.6(7)
O11 C10 C11 O9 -170.7(4)
C9 C10 C11 O9 -50.9(6)
O11 C10 C11 C12 72.4(6)
C9 C10 C11 C12 -167.7(5)
O9 C11 C12 O10 65.1(9)
C10 C11 C12 O10 -174.1(6)
C17 O14 C13 O11 61.1(6)
C17 O14 C13 C14 -59.5(6)
C10 O11 C13 O14 104.6(6)
C10 O11 C13 C14 -132.8(5)
O14 C13 C14 O12 178.8(4)
O11 C13 C14 O12 56.4(5)
O14 C13 C14 C15 55.2(5)
O11 C13 C14 C15 -67.3(5)
O12 C14 C15 O13 62.9(6)
C13 C14 C15 O13 -173.5(4)
O12 C14 C15 C16 -174.7(5)
C13 C14 C15 C16 -51.1(6)
C19 O16 C16 C17 -104.2(6)
C19 O16 C16 C15 133.6(6)
O13 C15 C16 O16 -65.7(5)
C14 C15 C16 O16 171.9(4)
O13 C15 C16 C17 174.0(4)
C14 C15 C16 C17 51.7(6)
C13 O14 C17 C16 57.7(5)
C13 O14 C17 C18 -177.6(5)
O16 C16 C17 O14 -171.5(4)
C15 C16 C17 O14 -53.4(5)
O16 C16 C17 C18 70.5(6)
C15 C16 C17 C18 -171.4(5)
O14 C17 C18 O15 -69.3(6)
C16 C17 C18 O15 51.0(7)
C16 O16 C19 O19 117.5(5)
C16 O16 C19 C20 -124.1(5)
C23 O19 C19 O16 57.1(7)
C23 O19 C19 C20 -60.4(6)
O16 C19 C20 O17 57.9(6)
O19 C19 C20 O17 176.8(5)
O16 C19 C20 C21 -63.8(7)
O19 C19 C20 C21 55.1(6)
O17 C20 C21 O18 59.6(7)
C19 C20 C21 O18 -179.3(5)
O17 C20 C21 C22 -177.6(5)
C19 C20 C21 C22 -56.4(7)
C25 O21 C22 C21 130.2(6)
C25 O21 C22 C23 -113.5(6)
O18 C21 C22 O21 -62.5(7)
C20 C21 C22 O21 175.7(5)
O18 C21 C22 C23 178.9(5)
C20 C21 C22 C23 57.1(7)
C19 O19 C23 C24 -174.7(6)
C19 O19 C23 C22 62.7(6)
O21 C22 C23 O19 -173.8(4)
C21 C22 C23 O19 -58.1(6)
O21 C22 C23 C24 65.6(7)
C21 C22 C23 C24 -178.7(6)
O19 C23 C24 O20 -66.6(8)
C22 C23 C24 O20 54.0(9)
C29 O24 C25 O21 61.3(6)
C29 O24 C25 C26 -59.7(6)
C22 O21 C25 O24 106.2(6)
C22 O21 C25 C26 -131.0(6)
O24 C25 C26 O22 173.3(5)
O21 C25 C26 O22 50.7(7)
O24 C25 C26 C27 51.0(7)
O21 C25 C26 C27 -71.6(6)
O22 C26 C27 O23 66.3(7)
C25 C26 C27 O23 -172.1(5)
O22 C26 C27 C28 -170.2(6)
C25 C26 C27 C28 -48.6(7)
C31 O26 C28 C27 130.9(5)
C31 O26 C28 C29 -110.6(5)
O23 C27 C28 O26 -64.6(7)
C26 C27 C28 O26 171.3(5)
O23 C27 C28 C29 176.6(5)
C26 C27 C28 C29 52.5(7)
C25 O24 C29 C30 -171.0(5)
C25 O24 C29 C28 63.7(6)
O26 C28 C29 O24 -175.4(4)
C27 C28 C29 O24 -59.1(6)
O26 C28 C29 C30 64.7(6)
C27 C28 C29 C30 -179.0(5)
O24 C29 C30 O25 -64.4(6)
C28 C29 C30 O25 56.5(7)
C35 O29 C31 O26 59.0(8)
C35 O29 C31 C32 -60.0(7)
C28 O26 C31 O29 110.0(6)
C28 O26 C31 C32 -128.4(5)
O29 C31 C32 O27 -178.1(5)
O26 C31 C32 O27 61.1(6)
O29 C31 C32 C33 56.8(6)
O26 C31 C32 C33 -64.0(6)
O27 C32 C33 O28 59.5(7)
C31 C32 C33 O28 -177.3(5)
O27 C32 C33 C34 -176.1(6)
C31 C32 C33 C34 -53.0(7)
C37 O31 C34 C33 113.0(6)
C37 O31 C34 C35 -125.2(6)
O28 C33 C34 O31 -64.7(7)
C32 C33 C34 O31 171.1(5)
O28 C33 C34 C35 176.5(5)
C32 C33 C34 C35 52.4(7)
C31 O29 C35 C34 56.9(7)
C31 O29 C35 C36 179.0(6)
O31 C34 C35 O29 -173.0(5)
C33 C34 C35 O29 -52.1(7)
O31 C34 C35 C36 68.6(6)
C33 C34 C35 C36 -170.4(5)
O29 C35 C36 O30 127.0(7)
C34 C35 C36 O30 -112.7(7)
C34 O31 C37 O34 105.1(5)
C34 O31 C37 C38 -134.8(5)
C41 O34 C37 O31 56.8(5)
C41 O34 C37 C38 -62.2(6)
O31 C37 C38 O32 53.9(7)
O34 C37 C38 O32 175.5(5)
O31 C37 C38 C39 -67.8(8)
O34 C37 C38 C39 53.7(8)
O32 C38 C39 O33 67.4(7)
C37 C38 C39 O33 -172.0(6)
O32 C38 C39 C40 -169.2(5)
C37 C38 C39 C40 -48.6(8)
C1 O1 C40 C39 140.8(4)
C1 O1 C40 C41 -98.8(5)
O33 C39 C40 O1 -65.5(5)
C38 C39 C40 O1 171.1(5)
O33 C39 C40 C41 173.2(4)
C38 C39 C40 C41 49.7(6)
C37 O34 C41 C40 64.2(5)
C37 O34 C41 C42 -172.6(4)
O1 C40 C41 O34 -173.5(4)
C39 C40 C41 O34 -56.7(6)
O1 C40 C41 C42 65.4(6)
C39 C40 C41 C42 -177.8(4)
C43 N1 C42 C41 -92.0(6)
C46 N1 C42 C41 145.4(5)
O34 C41 C42 N1 55.4(6)
C40 C41 C42 N1 177.7(4)
C46 N1 C43 C44 -58.5(7)
C42 N1 C43 C44 177.7(5)
C45 N2 C44 C43 -60.5(8)
N1 C43 C44 N2 59.7(8)
C44 N2 C45 C46 59.8(7)
C43 N1 C46 C45 58.0(8)
C42 N1 C46 C45 -177.7(5)
N2 C45 C46 N1 -58.2(7)
O46 O54 O55 O40 123(3)
O54 O46 O55 O40 -130(3)
